data_7128597
loop_
_publ_author_name
'Riley, William'
'Jones, Andrew C.'
'Singh, Kuldip'
'Browne, Duncan L.'
'Stuart, Alison M.'

_publ_section_title
;
 Accessing novel fluorinated heterocycles with the hypervalent
 fluoroiodane reagent by solution and mechanochemical synthesis.
;
_journal_issue 60
_journal_name_full 'Chemical communications (Cambridge, England)'
_journal_page_first 7406
_journal_page_last 7409
_journal_paper_doi 10.1039/d1cc02587b
_journal_volume 57
_journal_year 2021
_chemical_formula_sum 'C16 H17 F N2 O2 S2'
_chemical_formula_weight 352.43
_space_group_crystal_system trigonal
_space_group_IT_number 148
_space_group_name_Hall '-R 3'
_space_group_name_H-M_alt 'R -3 :H'
_atom_sites_solution_hydrogens geom
_audit_creation_method SHELXL-2018/3
_audit_update_record
;
2021-05-11 deposited with the CCDC.	2021-07-06 downloaded from the CCDC.
;
_cell_angle_alpha 90
_cell_angle_beta 90
_cell_angle_gamma 120
_cell_formula_units_Z 18
_cell_length_a 20.185(3)
_cell_length_b 20.185(3)
_cell_length_c 21.625(5)
_cell_measurement_reflns_used 684
_cell_measurement_temperature 150(2)
_cell_measurement_theta_max 26.133
_cell_measurement_theta_min 2.513
_cell_volume 7630(2)
_computing_cell_refinement 'Bruker SMART'
_computing_data_collection 'Bruker SMART'
_computing_data_reduction 'Bruker SHELXTL'
_computing_molecular_graphics 'Bruker SHELXTL'
_computing_publication_material 'Bruker SHELXTL'
_computing_structure_refinement 'SHELXL-2018/3 (Sheldrick, 2018)'
_computing_structure_solution 'Bruker SHELXTL'
_diffrn_ambient_temperature 150(2)
_diffrn_measured_fraction_theta_full 0.999
_diffrn_measured_fraction_theta_max 0.999
_diffrn_measurement_device_type 'Bruker Apex 2000 CCD area detector'
_diffrn_measurement_method 'phi and omega scans'
_diffrn_radiation_type MoK\a
_diffrn_radiation_wavelength 0.71073
_diffrn_reflns_av_R_equivalents 0.0973
_diffrn_reflns_av_unetI/netI 0.0731
_diffrn_reflns_Laue_measured_fraction_full 0.999
_diffrn_reflns_Laue_measured_fraction_max 0.999
_diffrn_reflns_limit_h_max 24
_diffrn_reflns_limit_h_min -24
_diffrn_reflns_limit_k_max 24
_diffrn_reflns_limit_k_min -24
_diffrn_reflns_limit_l_max 26
_diffrn_reflns_limit_l_min -26
_diffrn_reflns_number 19944
_diffrn_reflns_point_group_measured_fraction_full 0.999
_diffrn_reflns_point_group_measured_fraction_max 0.999
_diffrn_reflns_theta_full 25.242
_diffrn_reflns_theta_max 25.997
_diffrn_reflns_theta_min 2.018
_exptl_absorpt_coefficient_mu 0.334
_exptl_absorpt_correction_T_max 0.901
_exptl_absorpt_correction_T_min 0.580
_exptl_absorpt_correction_type empirical
_exptl_absorpt_process_details
;
absoprtion correction based on 4930 reflections(SADABS);Rinto 0.0736 before
correction and 0.0530 after.
;
_exptl_crystal_colour colourless
_exptl_crystal_density_diffrn 1.381
_exptl_crystal_description block
_exptl_crystal_F_000 3312
_exptl_crystal_size_max 0.35
_exptl_crystal_size_mid 0.18
_exptl_crystal_size_min 0.14
_refine_diff_density_max 0.338
_refine_diff_density_min -0.273
_refine_diff_density_rms 0.054
_refine_ls_extinction_method none
_refine_ls_goodness_of_fit_ref 0.974
_refine_ls_hydrogen_treatment constr
_refine_ls_matrix_type full
_refine_ls_number_parameters 210
_refine_ls_number_reflns 3323
_refine_ls_number_restraints 0
_refine_ls_restrained_S_all 0.974
_refine_ls_R_factor_all 0.0934
_refine_ls_R_factor_gt 0.0546
_refine_ls_shift/su_max 0.000
_refine_ls_shift/su_mean 0.000
_refine_ls_structure_factor_coef Fsqd
_refine_ls_weighting_details 'w=1/[\s^2^(Fo^2^)+(0.0511P)^2^] where P=(Fo^2^+2Fc^2^)/3'
_refine_ls_weighting_scheme calc
_refine_ls_wR_factor_gt 0.1106
_refine_ls_wR_factor_ref 0.1225
_reflns_Friedel_coverage 0.000
_reflns_number_gt 2143
_reflns_number_total 3323
_reflns_threshold_expression 'I > 2\s(I)'
_cod_data_source_file d1cc02587b2.cif
_cod_data_source_block 19002
_cod_depositor_comments 'Adding full bibliography for 7128595--7128600.cif.'
_cod_original_cell_volume 7630(3)
_cod_database_code 7128597
_shelx_shelxl_version_number 2018/3
_shelx_space_group_comment
; 
The symmetry employed for this shelxl refinement is uniquely defined 
by the following loop, which should always be used as a source of 
symmetry information in preference to the above space-group names. 
They are only intended as comments. 
;

loop_
_space_group_symop_operation_xyz
'x, y, z'
'-y, x-y, z'
'-x+y, -x, z'
'x+2/3, y+1/3, z+1/3'
'-y+2/3, x-y+1/3, z+1/3'
'-x+y+2/3, -x+1/3, z+1/3'
'x+1/3, y+2/3, z+2/3'
'-y+1/3, x-y+2/3, z+2/3'
'-x+y+1/3, -x+2/3, z+2/3'
'-x, -y, -z'
'y, -x+y, -z'
'x-y, x, -z'
'-x+2/3, -y+1/3, -z+1/3'
'y+2/3, -x+y+1/3, -z+1/3'
'x-y+2/3, x+1/3, -z+1/3'
'-x+1/3, -y+2/3, -z+2/3'
'y+1/3, -x+y+2/3, -z+2/3'
'x-y+1/3, x+2/3, -z+2/3'

loop_
_atom_site_label
_atom_site_type_symbol
_atom_site_fract_x
_atom_site_fract_y
_atom_site_fract_z
_atom_site_U_iso_or_equiv
_atom_site_adp_type
_atom_site_occupancy
_atom_site_site_symmetry_order
_atom_site_calc_flag
_atom_site_refinement_flags_posn
_atom_site_refinement_flags_adp
_atom_site_refinement_flags_occupancy
_atom_site_disorder_assembly
_atom_site_disorder_group
F1 F -0.04599(10) 0.18155(10) 0.02802(9) 0.0582(5) Uani 1 1 d . . . . .
S1 S -0.07510(4) 0.33396(4) 0.14520(4) 0.0429(2) Uani 1 1 d . . . . .
S3 S 0.10323(5) 0.49329(5) -0.02132(4) 0.0467(2) Uani 1 1 d . . . . .
O1 O -0.11835(11) 0.27349(11) 0.18790(10) 0.0509(6) Uani 1 1 d . . . . .
O2 O -0.11224(11) 0.36417(12) 0.10796(10) 0.0525(6) Uani 1 1 d . . . . .
N1 N 0.01357(14) 0.35854(14) 0.05688(11) 0.0413(6) Uani 1 1 d . . . . .
N2 N -0.03534(14) 0.29995(14) 0.09680(11) 0.0396(6) Uani 1 1 d . . . . .
C1 C -0.01008(18) 0.24871(17) 0.12155(14) 0.0432(8) Uani 1 1 d . . . . .
H1A H -0.052940 0.205266 0.143307 0.052 Uiso 1 1 calc R U . . .
H1B H 0.032032 0.276591 0.151487 0.052 Uiso 1 1 calc R U . . .
C2 C 0.01703(18) 0.21952(17) 0.06879(15) 0.0448(8) Uani 1 1 d . . . . .
C3 C 0.07940(17) 0.28536(16) 0.03324(15) 0.0431(8) Uani 1 1 d . . . . .
H3A H 0.128970 0.302404 0.054171 0.052 Uiso 1 1 calc R U . . .
H3B H 0.082690 0.267666 -0.008745 0.052 Uiso 1 1 calc R U . . .
C4 C 0.06602(16) 0.35196(16) 0.02790(14) 0.0385(7) Uani 1 1 d . . . . .
C5 C 0.11528(16) 0.41469(16) -0.01264(14) 0.0390(7) Uani 1 1 d . . . . .
C6 C 0.17465(17) 0.42191(18) -0.04823(14) 0.0437(8) Uani 1 1 d . . . . .
H6 H 0.189644 0.384222 -0.050360 0.052 Uiso 1 1 calc R U . . .
C7 C 0.21123(18) 0.49154(18) -0.08149(15) 0.0498(9) Uani 1 1 d . . . . .
H7 H 0.254004 0.506103 -0.107826 0.060 Uiso 1 1 calc R U . . .
C8 C 0.17861(18) 0.53523(19) -0.07170(16) 0.0507(9) Uani 1 1 d . . . . .
H8 H 0.195624 0.583576 -0.090613 0.061 Uiso 1 1 calc R U . . .
C9 C 0.0392(2) 0.16159(18) 0.08925(17) 0.0586(10) Uani 1 1 d . . . . .
H9A H 0.057256 0.145220 0.053481 0.088 Uiso 1 1 calc R U . . .
H9B H -0.005352 0.117171 0.107389 0.088 Uiso 1 1 calc R U . . .
H9C H 0.080108 0.184836 0.120137 0.088 Uiso 1 1 calc R U . . .
C10 C 0.00260(16) 0.41038(16) 0.18331(14) 0.0384(7) Uani 1 1 d . . . . .
C11 C 0.03191(17) 0.39659(17) 0.23622(14) 0.0409(7) Uani 1 1 d . . . . .
H11 H 0.007266 0.347124 0.254409 0.049 Uiso 1 1 calc R U . . .
C12 C 0.09704(18) 0.45493(18) 0.26243(15) 0.0441(8) Uani 1 1 d . . . . .
H12 H 0.117018 0.445507 0.299046 0.053 Uiso 1 1 calc R U . . .
C13 C 0.13407(17) 0.52736(17) 0.23627(15) 0.0417(8) Uani 1 1 d . . . . .
C14 C 0.10245(18) 0.54051(17) 0.18426(15) 0.0443(8) Uani 1 1 d . . . . .
H14 H 0.126035 0.590404 0.166903 0.053 Uiso 1 1 calc R U . . .
C15 C 0.03750(17) 0.48275(17) 0.15716(14) 0.0420(8) Uani 1 1 d . . . . .
H15 H 0.016861 0.492341 0.121026 0.050 Uiso 1 1 calc R U . . .
C16 C 0.20805(17) 0.59004(19) 0.26218(16) 0.0577(10) Uani 1 1 d . . . . .
H16A H 0.203523 0.635454 0.269938 0.087 Uiso 1 1 calc R U . . .
H16B H 0.249378 0.602715 0.232484 0.087 Uiso 1 1 calc R U . . .
H16C H 0.219531 0.572867 0.301044 0.087 Uiso 1 1 calc R U . . .

loop_
_atom_site_aniso_label
_atom_site_aniso_U_11
_atom_site_aniso_U_22
_atom_site_aniso_U_33
_atom_site_aniso_U_23
_atom_site_aniso_U_13
_atom_site_aniso_U_12
F1 0.0507(11) 0.0498(11) 0.0647(13) -0.0143(10) -0.0123(10) 0.0182(10)
S1 0.0351(4) 0.0385(5) 0.0582(5) -0.0030(4) -0.0010(4) 0.0207(4)
S3 0.0468(5) 0.0452(5) 0.0576(6) 0.0001(4) -0.0037(4) 0.0301(4)
O1 0.0380(12) 0.0405(13) 0.0697(16) 0.0014(11) 0.0091(11) 0.0164(10)
O2 0.0408(13) 0.0521(14) 0.0738(17) -0.0059(12) -0.0093(11) 0.0300(11)
N1 0.0406(15) 0.0431(15) 0.0448(16) -0.0070(13) -0.0085(12) 0.0244(13)
N2 0.0398(15) 0.0366(14) 0.0467(16) -0.0059(12) -0.0041(12) 0.0223(12)
C1 0.0482(19) 0.0410(18) 0.049(2) -0.0035(15) -0.0051(16) 0.0288(16)
C2 0.048(2) 0.0422(19) 0.052(2) -0.0065(15) -0.0078(16) 0.0281(16)
C3 0.0435(19) 0.0398(18) 0.052(2) -0.0059(15) -0.0036(16) 0.0251(16)
C4 0.0351(17) 0.0394(17) 0.0435(19) -0.0114(14) -0.0150(14) 0.0205(15)
C5 0.0386(17) 0.0381(17) 0.0443(19) -0.0056(14) -0.0084(15) 0.0221(15)
C6 0.0466(19) 0.0465(19) 0.048(2) -0.0053(16) -0.0065(16) 0.0305(17)
C7 0.049(2) 0.056(2) 0.052(2) 0.0032(17) 0.0015(16) 0.0311(18)
C8 0.051(2) 0.052(2) 0.056(2) 0.0067(17) -0.0013(17) 0.0311(18)
C9 0.077(3) 0.050(2) 0.064(2) 0.0054(18) 0.0101(19) 0.043(2)
C10 0.0368(17) 0.0345(17) 0.0455(19) -0.0012(14) 0.0059(14) 0.0191(14)
C11 0.0456(19) 0.0362(17) 0.0442(19) 0.0044(15) 0.0074(15) 0.0228(15)
C12 0.0459(19) 0.049(2) 0.0420(19) 0.0001(16) 0.0011(16) 0.0272(17)
C13 0.0375(17) 0.0391(18) 0.048(2) -0.0079(15) 0.0063(15) 0.0191(15)
C14 0.0458(19) 0.0330(17) 0.053(2) 0.0048(15) 0.0103(16) 0.0187(15)
C15 0.0486(19) 0.0389(18) 0.0440(19) 0.0024(15) 0.0001(15) 0.0260(16)
C16 0.0395(19) 0.056(2) 0.069(3) -0.0133(19) 0.0024(17) 0.0169(17)

loop_
_atom_type_symbol
_atom_type_description
_atom_type_scat_dispersion_real
_atom_type_scat_dispersion_imag
_atom_type_scat_source
C C 0.0033 0.0016 'International Tables Vol C Tables 4.2.6.8 and 6.1.1.4'
H H 0.0000 0.0000 'International Tables Vol C Tables 4.2.6.8 and 6.1.1.4'
F F 0.0171 0.0103 'International Tables Vol C Tables 4.2.6.8 and 6.1.1.4'
N N 0.0061 0.0033 'International Tables Vol C Tables 4.2.6.8 and 6.1.1.4'
O O 0.0106 0.0060 'International Tables Vol C Tables 4.2.6.8 and 6.1.1.4'
S S 0.1246 0.1234 'International Tables Vol C Tables 4.2.6.8 and 6.1.1.4'

loop_
_geom_angle_atom_site_label_1
_geom_angle_atom_site_label_2
_geom_angle_atom_site_label_3
_geom_angle
_geom_angle_site_symmetry_1
_geom_angle_site_symmetry_3
_geom_angle_publ_flag
O1 S1 O2 120.17(13) . . ?
O1 S1 N2 105.62(13) . . ?
O2 S1 N2 106.64(13) . . ?
O1 S1 C10 110.01(14) . . ?
O2 S1 C10 108.53(13) . . ?
N2 S1 C10 104.72(13) . . ?
C8 S3 C5 91.42(15) . . ?
C4 N1 N2 118.7(2) . . ?
N1 N2 C1 118.4(2) . . ?
N1 N2 S1 108.80(18) . . ?
C1 N2 S1 118.2(2) . . ?
N2 C1 C2 108.8(2) . . ?
N2 C1 H1A 109.9 . . ?
C2 C1 H1A 109.9 . . ?
N2 C1 H1B 109.9 . . ?
C2 C1 H1B 109.9 . . ?
H1A C1 H1B 108.3 . . ?
F1 C2 C3 106.7(3) . . ?
F1 C2 C1 106.2(2) . . ?
C3 C2 C1 110.4(2) . . ?
F1 C2 C9 107.3(2) . . ?
C3 C2 C9 113.1(3) . . ?
C1 C2 C9 112.7(3) . . ?
C4 C3 C2 112.6(3) . . ?
C4 C3 H3A 109.1 . . ?
C2 C3 H3A 109.1 . . ?
C4 C3 H3B 109.1 . . ?
C2 C3 H3B 109.1 . . ?
H3A C3 H3B 107.8 . . ?
N1 C4 C5 116.3(3) . . ?
N1 C4 C3 125.3(3) . . ?
C5 C4 C3 118.5(3) . . ?
C6 C5 C4 127.9(3) . . ?
C6 C5 S3 111.0(2) . . ?
C4 C5 S3 121.1(2) . . ?
C5 C6 C7 112.7(3) . . ?
C5 C6 H6 123.7 . . ?
C7 C6 H6 123.7 . . ?
C8 C7 C6 112.7(3) . . ?
C8 C7 H7 123.7 . . ?
C6 C7 H7 123.7 . . ?
C7 C8 S3 112.2(3) . . ?
C7 C8 H8 123.9 . . ?
S3 C8 H8 123.9 . . ?
C2 C9 H9A 109.5 . . ?
C2 C9 H9B 109.5 . . ?
H9A C9 H9B 109.5 . . ?
C2 C9 H9C 109.5 . . ?
H9A C9 H9C 109.5 . . ?
H9B C9 H9C 109.5 . . ?
C11 C10 C15 120.5(3) . . ?
C11 C10 S1 119.7(2) . . ?
C15 C10 S1 119.6(2) . . ?
C12 C11 C10 119.5(3) . . ?
C12 C11 H11 120.2 . . ?
C10 C11 H11 120.2 . . ?
C11 C12 C13 121.0(3) . . ?
C11 C12 H12 119.5 . . ?
C13 C12 H12 119.5 . . ?
C14 C13 C12 118.5(3) . . ?
C14 C13 C16 120.1(3) . . ?
C12 C13 C16 121.4(3) . . ?
C15 C14 C13 121.3(3) . . ?
C15 C14 H14 119.4 . . ?
C13 C14 H14 119.4 . . ?
C14 C15 C10 119.1(3) . . ?
C14 C15 H15 120.5 . . ?
C10 C15 H15 120.5 . . ?
C13 C16 H16A 109.5 . . ?
C13 C16 H16B 109.5 . . ?
H16A C16 H16B 109.5 . . ?
C13 C16 H16C 109.5 . . ?
H16A C16 H16C 109.5 . . ?
H16B C16 H16C 109.5 . . ?

loop_
_geom_bond_atom_site_label_1
_geom_bond_atom_site_label_2
_geom_bond_distance
_geom_bond_site_symmetry_2
_geom_bond_publ_flag
F1 C2 1.417(3) . ?
S1 O1 1.428(2) . ?
S1 O2 1.428(2) . ?
S1 N2 1.662(2) . ?
S1 C10 1.760(3) . ?
S3 C8 1.712(3) . ?
S3 C5 1.731(3) . ?
N1 C4 1.293(3) . ?
N1 N2 1.397(3) . ?
N2 C1 1.464(3) . ?
C1 C2 1.507(4) . ?
C1 H1A 0.9900 . ?
C1 H1B 0.9900 . ?
C2 C3 1.506(4) . ?
C2 C9 1.512(4) . ?
C3 C4 1.502(4) . ?
C3 H3A 0.9900 . ?
C3 H3B 0.9900 . ?
C4 C5 1.450(4) . ?
C5 C6 1.369(4) . ?
C6 C7 1.414(4) . ?
C6 H6 0.9500 . ?
C7 C8 1.355(4) . ?
C7 H7 0.9500 . ?
C8 H8 0.9500 . ?
C9 H9A 0.9800 . ?
C9 H9B 0.9800 . ?
C9 H9C 0.9800 . ?
C10 C11 1.379(4) . ?
C10 C15 1.386(4) . ?
C11 C12 1.374(4) . ?
C11 H11 0.9500 . ?
C12 C13 1.387(4) . ?
C12 H12 0.9500 . ?
C13 C14 1.383(4) . ?
C13 C16 1.502(4) . ?
C14 C15 1.376(4) . ?
C14 H14 0.9500 . ?
C15 H15 0.9500 . ?
C16 H16A 0.9800 . ?
C16 H16B 0.9800 . ?
C16 H16C 0.9800 . ?

loop_
_geom_torsion_atom_site_label_1
_geom_torsion_atom_site_label_2
_geom_torsion_atom_site_label_3
_geom_torsion_atom_site_label_4
_geom_torsion
_geom_torsion_site_symmetry_1
_geom_torsion_site_symmetry_2
_geom_torsion_site_symmetry_3
_geom_torsion_site_symmetry_4
_geom_torsion_publ_flag
C4 N1 N2 C1 21.7(4) . . . . ?
C4 N1 N2 S1 160.4(2) . . . . ?
O1 S1 N2 N1 -174.75(17) . . . . ?
O2 S1 N2 N1 56.3(2) . . . . ?
C10 S1 N2 N1 -58.6(2) . . . . ?
O1 S1 N2 C1 -35.9(2) . . . . ?
O2 S1 N2 C1 -164.8(2) . . . . ?
C10 S1 N2 C1 80.2(2) . . . . ?
N1 N2 C1 C2 -50.3(3) . . . . ?
S1 N2 C1 C2 174.8(2) . . . . ?
N2 C1 C2 F1 -58.8(3) . . . . ?
N2 C1 C2 C3 56.5(3) . . . . ?
N2 C1 C2 C9 -176.0(3) . . . . ?
F1 C2 C3 C4 77.7(3) . . . . ?
C1 C2 C3 C4 -37.3(4) . . . . ?
C9 C2 C3 C4 -164.6(3) . . . . ?
N2 N1 C4 C5 -179.7(2) . . . . ?
N2 N1 C4 C3 0.2(4) . . . . ?
C2 C3 C4 N1 9.1(4) . . . . ?
C2 C3 C4 C5 -171.1(3) . . . . ?
N1 C4 C5 C6 180.0(3) . . . . ?
C3 C4 C5 C6 0.1(5) . . . . ?
N1 C4 C5 S3 -0.3(4) . . . . ?
C3 C4 C5 S3 179.9(2) . . . . ?
C8 S3 C5 C6 -0.7(2) . . . . ?
C8 S3 C5 C4 179.5(3) . . . . ?
C4 C5 C6 C7 -179.0(3) . . . . ?
S3 C5 C6 C7 1.2(3) . . . . ?
C5 C6 C7 C8 -1.1(4) . . . . ?
C6 C7 C8 S3 0.5(4) . . . . ?
C5 S3 C8 C7 0.1(3) . . . . ?
O1 S1 C10 C11 25.2(3) . . . . ?
O2 S1 C10 C11 158.5(2) . . . . ?
N2 S1 C10 C11 -87.9(3) . . . . ?
O1 S1 C10 C15 -159.8(2) . . . . ?
O2 S1 C10 C15 -26.5(3) . . . . ?
N2 S1 C10 C15 87.1(2) . . . . ?
C15 C10 C11 C12 -1.2(4) . . . . ?
S1 C10 C11 C12 173.7(2) . . . . ?
C10 C11 C12 C13 -0.4(4) . . . . ?
C11 C12 C13 C14 2.3(4) . . . . ?
C11 C12 C13 C16 -175.9(3) . . . . ?
C12 C13 C14 C15 -2.6(4) . . . . ?
C16 C13 C14 C15 175.6(3) . . . . ?
C13 C14 C15 C10 1.1(4) . . . . ?
C11 C10 C15 C14 0.8(4) . . . . ?
S1 C10 C15 C14 -174.1(2) . . . . ?
